data_2310873
loop_
_publ_author_name
'Jerslev, B.'

_publ_section_title
;
 The structure of hydroxylammonium chloride, N H3 O H Cl, and
 hydroxylammonium bromide, N H3 O H Br
;
_journal_name_full 'Acta Crystallographica (1,1948-23,1967)'
_journal_page_first 21
_journal_page_last 27
_journal_volume 1
_journal_year 1948
_chemical_formula_sum 'Cl H4 N O'
_chemical_name_systematic '(N H3 (O H)) Cl'
_space_group_IT_number 14
_symmetry_space_group_name_Hall '-P 2ybc'
_symmetry_space_group_name_H-M 'P 1 21/c 1'
_cell_angle_alpha 90
_cell_angle_beta 120.8
_cell_angle_gamma 90
_cell_formula_units_Z 4
_cell_length_a 6.95
_cell_length_b 5.95
_cell_length_c 7.7
_cell_volume 273.505
_citation_journal_id_ASTM ACCRA9
_cod_data_source_file Jerslev_ACCRA9_1948_1038.cif
_cod_data_source_block H4Cl1N1O1
_cod_depositor_comments
;
 Marking attached hydrogen atoms.

 Antanas Vaitkus,
 2017-08-09
;
_cod_original_formula_sum 'H4 Cl1 N1 O1'
_cod_database_code 2310873

loop_
_symmetry_equiv_pos_as_xyz
x,y,z
-x,y+1/2,-z+1/2
-x,-y,-z
x,-y-1/2,z-1/2

loop_
_atom_site_label
_atom_site_type_symbol
_atom_site_fract_x
_atom_site_fract_y
_atom_site_fract_z
_atom_site_occupancy
_atom_site_U_iso_or_equiv
_atom_site_attached_hydrogens
N1 N-1 0.283 0.644 0.222 1 0.0 3
Cl1 Cl-1 0.233 0.19 0.395 1 0.0 0
O1 O-2 0.253 0.87 0.106 1 0.0 1
